data_7718744
loop_
_publ_author_name
'Khan, Yaqoot'
'Du, Yunyun'
'Yan, Li'
'Zhang, Niu'
'Zhang, Menglei'
'Ma, Hongwei'
'Li, Hui'

_publ_section_title
;
 Structural diversity of nucleotide coordination polymers of cytidine
 mono-, di-, and tri-phosphates and their selective recognition of
 tryptophan and tyrosine.
;
_journal_issue 23
_journal_name_full 'Dalton transactions (Cambridge, England : 2003)'
_journal_page_first 9145
_journal_page_last 9159
_journal_paper_doi 10.1039/d5dt00786k
_journal_volume 54
_journal_year 2025
_chemical_absolute_configuration ad
_chemical_formula_moiety 'C19 H20 Cu N5 O14 P3, 2(H2 O)'
_chemical_formula_sum 'C19 H24 Cu N5 O16 P3'
_chemical_formula_weight 734.88
_space_group_crystal_system triclinic
_space_group_IT_number 1
_space_group_name_Hall 'P 1'
_space_group_name_H-M_alt 'P 1'
_atom_sites_solution_hydrogens mixed
_atom_sites_solution_primary dual
_audit_block_doi 10.5517/ccdc.csd.cc2kdfm1
_audit_creation_date 2024-04-20
_audit_creation_method
;
Olex2 1.5
(compiled 2023.03.06 svn.rbb2c1857 for OlexSys, GUI svn.r6748)
;
_audit_update_record
;
2024-06-25 deposited with the CCDC.	2025-05-16 downloaded from the CCDC.
;
_cell_angle_alpha 104.396(2)
_cell_angle_beta 106.502(2)
_cell_angle_gamma 93.529(2)
_cell_formula_units_Z 1
_cell_length_a 7.0931(4)
_cell_length_b 9.8028(5)
_cell_length_c 10.6048(5)
_cell_measurement_reflns_used 6737
_cell_measurement_temperature 298(2)
_cell_measurement_theta_max 28.33
_cell_measurement_theta_min 2.56
_cell_volume 677.83(6)
_computing_cell_refinement 'SAINT V8.38A (Bruker, 2018)'
_computing_data_reduction 'SAINT V8.38A (Bruker, 2018)'
_computing_molecular_graphics 'Olex2 1.5 (Dolomanov et al., 2009)'
_computing_publication_material 'Olex2 1.5 (Dolomanov et al., 2009)'
_computing_structure_refinement 'SHELXL 2018/3 (Sheldrick, 2015)'
_computing_structure_solution 'SHELXT 2018/2 (Sheldrick, 2018)'
_diffrn_ambient_temperature 298.00
_diffrn_measured_fraction_theta_full 0.996
_diffrn_measured_fraction_theta_max 0.996
_diffrn_measurement_device_type 'Bruker APEX-II CCD'
_diffrn_measurement_method '\f and \w scans'
_diffrn_radiation_type MoK\a
_diffrn_radiation_wavelength 0.71073
_diffrn_reflns_av_R_equivalents 0.0205
_diffrn_reflns_av_unetI/netI 0.0614
_diffrn_reflns_Laue_measured_fraction_full 0.996
_diffrn_reflns_Laue_measured_fraction_max 0.996
_diffrn_reflns_limit_h_max 8
_diffrn_reflns_limit_h_min -9
_diffrn_reflns_limit_k_max 12
_diffrn_reflns_limit_k_min -13
_diffrn_reflns_limit_l_max 14
_diffrn_reflns_limit_l_min -14
_diffrn_reflns_number 10034
_diffrn_reflns_point_group_measured_fraction_full 0.859
_diffrn_reflns_point_group_measured_fraction_max 0.799
_diffrn_reflns_theta_full 25.242
_diffrn_reflns_theta_max 28.340
_diffrn_reflns_theta_min 3.026
_diffrn_source_current 1.0
_diffrn_source_power 0.05
_diffrn_source_voltage 50.0
_diffrn_standards_number 0
_exptl_absorpt_coefficient_mu 1.071
_exptl_absorpt_correction_T_max 0.7457
_exptl_absorpt_correction_T_min 0.5971
_exptl_absorpt_correction_type none
_exptl_absorpt_process_details
;
SADABS-2016/2 (Bruker,2016/2) was used for absorption correction.
wR2(int) was 0.0702 before and 0.0588 after correction.
The Ratio of minimum to maximum transmission is 0.8007.
The \l/2 correction factor is Not present.
;
_exptl_crystal_colour 'clear bluish blue'
_exptl_crystal_colour_lustre clear
_exptl_crystal_colour_modifier bluish
_exptl_crystal_colour_primary blue
_exptl_crystal_density_diffrn 1.800
_exptl_crystal_description block
_exptl_crystal_F_000 375
_exptl_crystal_size_max 0.35
_exptl_crystal_size_mid 0.32
_exptl_crystal_size_min 0.25
_refine_diff_density_max 0.382
_refine_diff_density_min -0.320
_refine_diff_density_rms 0.059
_refine_ls_abs_structure_details
;
 Refined as an inversion twin.
;
_refine_ls_abs_structure_Flack 0.001(9)
_refine_ls_extinction_method none
_refine_ls_goodness_of_fit_ref 0.950
_refine_ls_hydrogen_treatment constr
_refine_ls_matrix_type full
_refine_ls_number_parameters 406
_refine_ls_number_reflns 5435
_refine_ls_number_restraints 3
_refine_ls_restrained_S_all 0.950
_refine_ls_R_factor_all 0.0300
_refine_ls_R_factor_gt 0.0262
_refine_ls_shift/su_max 0.000
_refine_ls_shift/su_mean 0.000
_refine_ls_structure_factor_coef Fsqd
_refine_ls_weighting_details 'w=1/[\s^2^(Fo^2^)] where P=(Fo^2^+2Fc^2^)/3'
_refine_ls_weighting_scheme calc
_refine_ls_wR_factor_gt 0.0586
_refine_ls_wR_factor_ref 0.0606
_reflns_Friedel_coverage 0.604
_reflns_Friedel_fraction_full 0.723
_reflns_Friedel_fraction_max 0.602
_reflns_number_gt 5094
_reflns_number_total 5435
_reflns_threshold_expression 'I > 2\s(I)'
_cod_data_source_file d5dt00786k2.cif
_cod_data_source_block a_a_CCDC1
_cod_depositor_comments 'Adding full bibliography for 7718743--7718747.cif.'
_cod_database_code 7718744
_shelx_shelxl_version_number 2018/3
_shelx_space_group_comment
;
The symmetry employed for this shelxl refinement is uniquely defined
by the following loop, which should always be used as a source of
symmetry information in preference to the above space-group names.
They are only intended as comments.
;
_shelx_estimated_absorpt_t_max 0.776
_shelx_estimated_absorpt_t_min 0.706
_olex2_refinement_description
;
1. Twinned data refinement
 Scales: 0.999(9)
 0.001(9)
2. Fixed Uiso
 At 1.2 times of:
  All C(H) groups, All C(H,H) groups, All N(H,H) groups
 At 1.5 times of:
  All O(H) groups, All O(H,H) groups
3.a Free rotating group:
 O16(H16A,H16B), O15(H15A,H15B)
3.b Ternary CH refined with riding coordinates:
 C12(H12A), C13(H13), C14(H14), C15(H15)
3.c Secondary CH2 refined with riding coordinates:
 C11(H11A,H11B)
3.d Aromatic/amide H refined with riding coordinates:
 C1(H1), C2(H2), C3(H3), C4(H4), C7(H7), C8(H8), C9(H9), C10(H10), C18(H18),
 C19(H19)
3.e X=CH2 refined with riding coordinates:
 N5(H5A,H5B)
3.f Idealised tetrahedral OH refined as rotating group:
 O12(H12), O13(H13A)
;
_olex2_submission_special_instructions 'No special instructions were received'

loop_
_space_group_symop_operation_xyz
'x, y, z'

loop_
_atom_site_label
_atom_site_type_symbol
_atom_site_fract_x
_atom_site_fract_y
_atom_site_fract_z
_atom_site_U_iso_or_equiv
_atom_site_adp_type
_atom_site_occupancy
_atom_site_site_symmetry_order
_atom_site_calc_flag
_atom_site_refinement_flags_posn
_atom_site_refinement_flags_adp
_atom_site_refinement_flags_occupancy
_atom_site_disorder_assembly
_atom_site_disorder_group
Cu1 Cu 0.13479(4) 0.66587(3) 0.68451(3) 0.01847(10) Uani 1 1 d . . . . .
N1 N 0.1494(4) 0.7675(3) 0.8742(3) 0.0214(6) Uani 1 1 d . . . . .
P1 P 0.62596(12) 0.56938(8) 0.59703(8) 0.01939(17) Uani 1 1 d . . . . .
O1 O 0.2270(4) 0.8418(2) 0.6473(2) 0.0243(5) Uani 1 1 d . . . . .
C1 C 0.1265(6) 0.3639(4) 0.6927(3) 0.0285(8) Uani 1 1 d . . . . .
H1 H 0.130329 0.342867 0.603082 0.034 Uiso 1 1 calc R U . . .
N2 N 0.1311(4) 0.4986(3) 0.7601(3) 0.0198(5) Uani 1 1 d . . . . .
P2 P 0.22624(11) 0.58787(8) 0.41175(7) 0.01633(16) Uani 1 1 d . . . . .
C2 C 0.1161(8) 0.2547(4) 0.7516(4) 0.0474(11) Uani 1 1 d . . . . .
H2 H 0.111899 0.161045 0.702402 0.057 Uiso 1 1 calc R U . . .
O2 O 0.1256(3) 0.5494(2) 0.5069(2) 0.0197(5) Uani 1 1 d . . . . .
O3 O 0.0120(4) 0.9454(3) 0.4682(3) 0.0370(6) Uani 1 1 d . . . . .
P3 P 0.19442(12) 0.88372(8) 0.51606(8) 0.02034(18) Uani 1 1 d . . . . .
C3 C 0.1122(9) 0.2866(4) 0.8847(5) 0.0603(15) Uani 1 1 d . . . . .
H3 H 0.105098 0.214277 0.926478 0.072 Uiso 1 1 calc R U . . .
N3 N 0.6402(5) 0.3989(3) 0.1274(3) 0.0275(6) Uani 1 1 d . . . . .
C4 C 0.1187(7) 0.4266(4) 0.9561(4) 0.0408(10) Uani 1 1 d . . . . .
H4 H 0.115276 0.449826 1.045923 0.049 Uiso 1 1 calc R U . . .
N4 N 0.6302(5) 0.5241(3) -0.0360(3) 0.0332(7) Uani 1 1 d . . . . .
O4 O 0.3764(4) 0.9848(3) 0.5235(3) 0.0372(6) Uani 1 1 d . . . . .
O5 O 0.1881(4) 0.7421(2) 0.3977(2) 0.0257(5) Uani 1 1 d . . . . .
C5 C 0.1304(5) 0.5307(3) 0.8910(3) 0.0220(6) Uani 1 1 d . . . . .
N5 N 0.6340(5) 0.7670(4) 0.0160(4) 0.0441(9) Uani 1 1 d . . . . .
H5A H 0.625696 0.762371 -0.067507 0.053 Uiso 1 1 calc R U . . .
H5B H 0.639248 0.847745 0.073010 0.053 Uiso 1 1 calc R U . . .
C6 C 0.1382(5) 0.6839(3) 0.9548(3) 0.0187(6) Uani 1 1 d . . . . .
O6 O 0.1717(4) 0.4909(3) 0.2729(2) 0.0279(6) Uani 1 1 d . . . . .
O7 O 0.4600(3) 0.6140(3) 0.4810(2) 0.0272(5) Uani 1 1 d . . . . .
C7 C 0.1336(6) 0.7387(4) 1.0876(3) 0.0266(8) Uani 1 1 d . . . . .
H7 H 0.128540 0.679452 1.143093 0.032 Uiso 1 1 calc R U . . .
C8 C 0.1368(6) 0.8842(4) 1.1352(4) 0.0340(9) Uani 1 1 d . . . . .
H8 H 0.133845 0.923943 1.223759 0.041 Uiso 1 1 calc R U . . .
O8 O 0.5455(4) 0.5580(3) 0.7091(2) 0.0365(6) Uani 1 1 d . . . . .
O9 O 0.8057(3) 0.6713(2) 0.6260(3) 0.0288(5) Uani 1 1 d . . . . .
C9 C 0.1443(7) 0.9689(4) 1.0520(4) 0.0395(10) Uani 1 1 d . . . . .
H9 H 0.143671 1.066362 1.082315 0.047 Uiso 1 1 calc R U . . .
O10 O 0.6655(4) 0.4211(2) 0.5151(3) 0.0285(5) Uani 1 1 d . . . . .
C10 C 0.1528(6) 0.9071(4) 0.9210(3) 0.0340(9) Uani 1 1 d . . . . .
H10 H 0.160993 0.964866 0.864622 0.041 Uiso 1 1 calc R U . . .
O11 O 0.4836(4) 0.2618(3) 0.2282(3) 0.0313(5) Uani 1 1 d . . . . .
C11 C 0.5197(6) 0.2951(4) 0.4688(4) 0.0318(8) Uani 1 1 d . . . . .
H11A H 0.387132 0.321640 0.449730 0.038 Uiso 1 1 calc R U . . .
H11B H 0.538381 0.246529 0.539821 0.038 Uiso 1 1 calc R U . . .
O12 O 0.7378(4) 0.0162(2) 0.2726(3) 0.0358(6) Uani 1 1 d . . . . .
H12 H 0.832058 -0.018648 0.310962 0.054 Uiso 1 1 calc R U . . .
C12 C 0.5421(5) 0.1969(3) 0.3404(4) 0.0272(7) Uani 1 1 d . . . . .
H12A H 0.452355 0.107901 0.316373 0.033 Uiso 1 1 calc R U . . .
C13 C 0.7503(5) 0.1609(3) 0.3489(4) 0.0259(7) Uani 1 1 d . . . . .
H13 H 0.832475 0.177788 0.444260 0.031 Uiso 1 1 calc R U . . .
O13 O 0.9868(4) 0.2233(3) 0.2345(3) 0.0421(7) Uani 1 1 d . . . . .
H13A H 1.061387 0.294388 0.242639 0.063 Uiso 1 1 calc R U . . .
O14 O 0.6266(6) 0.2856(3) -0.0920(3) 0.0572(9) Uani 1 1 d . . . . .
C14 C 0.8261(5) 0.2645(3) 0.2825(4) 0.0263(7) Uani 1 1 d . . . . .
H14 H 0.867049 0.358841 0.348654 0.032 Uiso 1 1 calc R U . . .
C15 C 0.6386(5) 0.2672(3) 0.1707(4) 0.0265(7) Uani 1 1 d . . . . .
H15 H 0.616423 0.184166 0.091595 0.032 Uiso 1 1 calc R U . . .
C16 C 0.6315(6) 0.3936(4) -0.0063(4) 0.0320(8) Uani 1 1 d . . . . .
C17 C 0.6386(5) 0.6519(4) 0.0559(4) 0.0284(7) Uani 1 1 d . . . . .
C18 C 0.6509(6) 0.6507(4) 0.1909(4) 0.0307(8) Uani 1 1 d . . . . .
H18 H 0.659622 0.735006 0.257636 0.037 Uiso 1 1 calc R U . . .
C19 C 0.6499(6) 0.5267(4) 0.2209(4) 0.0311(8) Uani 1 1 d . . . . .
H19 H 0.656077 0.526510 0.309589 0.037 Uiso 1 1 calc R U . . .
O16 O 0.6020(7) 0.9650(5) -0.1354(5) 0.0811(13) Uani 1 1 d G . . . .
H16A H 0.501226 1.000271 -0.172274 0.122 Uiso 1 1 d G U . . .
H16B H 0.700108 1.028065 -0.119183 0.122 Uiso 1 1 d G U . . .
O15 O 0.7336(6) 0.9388(3) 0.6019(5) 0.0618(10) Uani 1 1 d G . . . .
H15A H 0.748407 0.868577 0.635666 0.093 Uiso 1 1 d G U . . .
H15B H 0.694746 0.908608 0.515037 0.093 Uiso 1 1 d G U . . .

loop_
_atom_site_aniso_label
_atom_site_aniso_U_11
_atom_site_aniso_U_22
_atom_site_aniso_U_33
_atom_site_aniso_U_23
_atom_site_aniso_U_13
_atom_site_aniso_U_12
Cu1 0.0274(2) 0.01762(17) 0.01176(17) 0.00484(13) 0.00762(15) 0.00241(14)
N1 0.0294(15) 0.0201(13) 0.0139(13) 0.0032(11) 0.0068(12) 0.0029(11)
P1 0.0196(4) 0.0218(4) 0.0175(4) 0.0063(3) 0.0058(3) 0.0047(3)
O1 0.0367(14) 0.0198(11) 0.0178(11) 0.0071(9) 0.0096(10) 0.0015(9)
C1 0.041(2) 0.0265(17) 0.0189(16) 0.0052(13) 0.0109(15) 0.0085(15)
N2 0.0226(14) 0.0202(13) 0.0172(13) 0.0057(10) 0.0068(11) 0.0025(10)
P2 0.0197(4) 0.0191(4) 0.0127(4) 0.0062(3) 0.0068(3) 0.0058(3)
C2 0.090(4) 0.0212(17) 0.039(2) 0.0092(16) 0.030(2) 0.015(2)
O2 0.0246(12) 0.0212(11) 0.0155(11) 0.0054(9) 0.0096(10) 0.0021(9)
O3 0.0412(16) 0.0392(14) 0.0376(15) 0.0172(12) 0.0138(13) 0.0232(12)
P3 0.0272(5) 0.0196(4) 0.0195(4) 0.0100(3) 0.0103(4) 0.0088(3)
C3 0.131(5) 0.0256(19) 0.040(2) 0.0210(18) 0.039(3) 0.020(2)
N3 0.0394(18) 0.0214(14) 0.0224(14) 0.0069(11) 0.0092(13) 0.0073(12)
C4 0.077(3) 0.0312(19) 0.0235(18) 0.0149(16) 0.023(2) 0.010(2)
N4 0.0345(18) 0.0427(18) 0.0248(16) 0.0136(14) 0.0090(14) 0.0065(14)
O4 0.0469(16) 0.0280(12) 0.0455(15) 0.0182(12) 0.0222(14) -0.0009(11)
O5 0.0405(14) 0.0242(12) 0.0182(11) 0.0101(10) 0.0123(11) 0.0147(10)
C5 0.0278(17) 0.0220(16) 0.0177(15) 0.0065(12) 0.0087(14) 0.0025(13)
N5 0.040(2) 0.049(2) 0.053(2) 0.0328(18) 0.0112(18) 0.0103(16)
C6 0.0204(16) 0.0218(15) 0.0148(14) 0.0066(12) 0.0053(12) 0.0026(12)
O6 0.0415(16) 0.0281(12) 0.0157(12) 0.0036(10) 0.0134(11) 0.0047(11)
O7 0.0188(12) 0.0417(14) 0.0281(12) 0.0214(11) 0.0072(10) 0.0066(10)
C7 0.036(2) 0.0313(19) 0.0149(16) 0.0083(15) 0.0110(15) 0.0001(16)
C8 0.048(2) 0.034(2) 0.0186(17) -0.0011(15) 0.0158(17) 0.0018(17)
O8 0.0418(16) 0.0497(16) 0.0208(12) 0.0135(11) 0.0114(12) 0.0038(12)
O9 0.0187(12) 0.0258(12) 0.0380(14) 0.0055(10) 0.0055(11) 0.0042(9)
C9 0.069(3) 0.0242(18) 0.0232(19) -0.0009(15) 0.017(2) 0.0078(18)
O10 0.0259(13) 0.0205(11) 0.0373(14) 0.0031(10) 0.0116(11) 0.0037(9)
C10 0.063(3) 0.0215(16) 0.0189(17) 0.0052(13) 0.0147(18) 0.0057(16)
O11 0.0264(13) 0.0333(13) 0.0371(14) 0.0204(11) 0.0047(11) 0.0056(10)
C11 0.034(2) 0.0216(16) 0.042(2) 0.0101(15) 0.0146(18) 0.0005(14)
O12 0.0454(17) 0.0141(11) 0.0404(15) 0.0063(11) 0.0016(13) 0.0095(10)
C12 0.0314(19) 0.0183(15) 0.0309(18) 0.0111(14) 0.0050(15) 0.0002(13)
C13 0.0315(18) 0.0150(14) 0.0260(17) 0.0050(13) 0.0012(15) 0.0048(13)
O13 0.0378(16) 0.0249(12) 0.0653(19) 0.0036(13) 0.0251(15) 0.0096(11)
O14 0.097(3) 0.0431(16) 0.0290(15) 0.0011(13) 0.0233(17) 0.0108(17)
C14 0.0270(18) 0.0154(14) 0.0347(18) 0.0035(13) 0.0092(15) 0.0046(13)
C15 0.032(2) 0.0200(15) 0.0245(17) 0.0056(13) 0.0050(15) 0.0047(13)
C16 0.039(2) 0.0345(19) 0.0219(17) 0.0051(15) 0.0102(16) 0.0048(16)
C17 0.0241(19) 0.0309(18) 0.0355(19) 0.0197(16) 0.0079(16) 0.0050(14)
C18 0.042(2) 0.0232(17) 0.0293(17) 0.0088(14) 0.0130(17) 0.0090(14)
C19 0.048(2) 0.0237(17) 0.0210(17) 0.0054(14) 0.0101(17) 0.0093(16)
O16 0.094(3) 0.076(3) 0.066(3) 0.036(2) 0.001(3) 0.001(2)
O15 0.050(2) 0.0499(19) 0.105(3) 0.035(2) 0.040(2) 0.0121(17)

loop_
_atom_type_symbol
_atom_type_description
_atom_type_scat_dispersion_real
_atom_type_scat_dispersion_imag
_atom_type_scat_source
C C 0.0033 0.0016 'International Tables Vol C Tables 4.2.6.8 and 6.1.1.4'
H H 0.0000 0.0000 'International Tables Vol C Tables 4.2.6.8 and 6.1.1.4'
Cu Cu 0.3201 1.2651 'International Tables Vol C Tables 4.2.6.8 and 6.1.1.4'
N N 0.0061 0.0033 'International Tables Vol C Tables 4.2.6.8 and 6.1.1.4'
O O 0.0106 0.0060 'International Tables Vol C Tables 4.2.6.8 and 6.1.1.4'
P P 0.1023 0.0942 'International Tables Vol C Tables 4.2.6.8 and 6.1.1.4'

loop_
_geom_angle_atom_site_label_1
_geom_angle_atom_site_label_2
_geom_angle_atom_site_label_3
_geom_angle
_geom_angle_site_symmetry_1
_geom_angle_site_symmetry_3
_geom_angle_publ_flag
N1 Cu1 N2 81.27(11) . . ?
N1 Cu1 O9 87.61(11) . 1_455 ?
O1 Cu1 N1 92.72(10) . . ?
O1 Cu1 N2 161.73(10) . . ?
O1 Cu1 O9 100.65(9) . 1_455 ?
N2 Cu1 O9 96.35(10) . 1_455 ?
O2 Cu1 N1 173.88(11) . . ?
O2 Cu1 O1 92.69(9) . . ?
O2 Cu1 N2 92.71(10) . . ?
O2 Cu1 O9 94.19(9) . 1_455 ?
C6 N1 Cu1 115.1(2) . . ?
C10 N1 Cu1 125.2(2) . . ?
C10 N1 C6 119.5(3) . . ?
O8 P1 O7 109.51(14) . . ?
O8 P1 O10 112.83(15) . . ?
O9 P1 O7 104.16(14) . . ?
O9 P1 O8 120.06(16) . . ?
O9 P1 O10 106.08(13) . . ?
O10 P1 O7 102.49(14) . . ?
P3 O1 Cu1 131.77(14) . . ?
N2 C1 H1 119.0 . . ?
N2 C1 C2 122.0(3) . . ?
C2 C1 H1 119.0 . . ?
C1 N2 Cu1 126.0(2) . . ?
C1 N2 C5 119.5(3) . . ?
C5 N2 Cu1 114.4(2) . . ?
O2 P2 O5 110.05(12) . . ?
O2 P2 O7 109.99(13) . . ?
O6 P2 O2 116.79(14) . . ?
O6 P2 O5 107.58(13) . . ?
O6 P2 O7 110.65(14) . . ?
O7 P2 O5 100.53(13) . . ?
C1 C2 H2 120.6 . . ?
C1 C2 C3 118.7(4) . . ?
C3 C2 H2 120.6 . . ?
P2 O2 Cu1 126.88(14) . . ?
O1 P3 O4 110.83(15) . . ?
O1 P3 O5 107.13(12) . . ?
O3 P3 O1 117.08(15) . . ?
O3 P3 O4 109.22(16) . . ?
O3 P3 O5 107.33(14) . . ?
O4 P3 O5 104.41(13) . . ?
C2 C3 H3 120.1 . . ?
C2 C3 C4 119.7(4) . . ?
C4 C3 H3 120.1 . . ?
C16 N3 C15 120.3(3) . . ?
C19 N3 C15 119.2(3) . . ?
C19 N3 C16 120.5(3) . . ?
C3 C4 H4 120.8 . . ?
C5 C4 C3 118.4(3) . . ?
C5 C4 H4 120.8 . . ?
C17 N4 C16 124.8(3) . . ?
P2 O5 P3 128.60(15) . . ?
N2 C5 C4 121.6(3) . . ?
N2 C5 C6 114.3(3) . . ?
C4 C5 C6 124.1(3) . . ?
H5A N5 H5B 120.0 . . ?
C17 N5 H5A 120.0 . . ?
C17 N5 H5B 120.0 . . ?
N1 C6 C5 114.7(3) . . ?
N1 C6 C7 121.9(3) . . ?
C7 C6 C5 123.4(3) . . ?
P2 O7 P1 139.54(16) . . ?
C6 C7 H7 120.9 . . ?
C8 C7 C6 118.2(3) . . ?
C8 C7 H7 120.9 . . ?
C7 C8 H8 120.1 . . ?
C9 C8 C7 119.9(3) . . ?
C9 C8 H8 120.1 . . ?
P1 O9 Cu1 136.15(14) . 1_655 ?
C8 C9 H9 120.6 . . ?
C8 C9 C10 118.9(3) . . ?
C10 C9 H9 120.6 . . ?
C11 O10 P1 121.6(2) . . ?
N1 C10 C9 121.7(3) . . ?
N1 C10 H10 119.2 . . ?
C9 C10 H10 119.2 . . ?
C15 O11 C12 109.2(3) . . ?
O10 C11 H11A 109.8 . . ?
O10 C11 H11B 109.8 . . ?
O10 C11 C12 109.5(3) . . ?
H11A C11 H11B 108.2 . . ?
C12 C11 H11A 109.8 . . ?
C12 C11 H11B 109.8 . . ?
C13 O12 H12 109.5 . . ?
O11 C12 C11 109.5(3) . . ?
O11 C12 H12A 108.3 . . ?
O11 C12 C13 106.2(3) . . ?
C11 C12 H12A 108.3 . . ?
C11 C12 C13 116.0(3) . . ?
C13 C12 H12A 108.3 . . ?
O12 C13 C12 109.5(3) . . ?
O12 C13 H13 111.1 . . ?
O12 C13 C14 111.7(3) . . ?
C12 C13 H13 111.1 . . ?
C14 C13 C12 102.2(3) . . ?
C14 C13 H13 111.1 . . ?
C14 O13 H13A 109.5 . . ?
C13 C14 H14 109.1 . . ?
O13 C14 C13 113.7(3) . . ?
O13 C14 H14 109.1 . . ?
O13 C14 C15 114.2(3) . . ?
C15 C14 C13 101.2(3) . . ?
C15 C14 H14 109.1 . . ?
N3 C15 C14 113.3(3) . . ?
N3 C15 H15 110.1 . . ?
O11 C15 N3 107.4(3) . . ?
O11 C15 C14 105.6(3) . . ?
O11 C15 H15 110.1 . . ?
C14 C15 H15 110.1 . . ?
N3 C16 N4 115.2(3) . . ?
O14 C16 N3 123.7(4) . . ?
O14 C16 N4 121.1(3) . . ?
N4 C17 C18 117.3(3) . . ?
N5 C17 N4 119.4(3) . . ?
N5 C17 C18 123.3(3) . . ?
C17 C18 H18 120.6 . . ?
C19 C18 C17 118.7(3) . . ?
C19 C18 H18 120.6 . . ?
N3 C19 H19 118.3 . . ?
C18 C19 N3 123.4(3) . . ?
C18 C19 H19 118.3 . . ?
H16A O16 H16B 104.5 . . ?
H15A O15 H15B 109.5 . . ?

loop_
_geom_bond_atom_site_label_1
_geom_bond_atom_site_label_2
_geom_bond_distance
_geom_bond_site_symmetry_2
_geom_bond_publ_flag
Cu1 N1 1.980(3) . ?
Cu1 O1 1.976(2) . ?
Cu1 N2 1.998(3) . ?
Cu1 O2 1.925(2) . ?
Cu1 O9 2.246(2) 1_455 ?
N1 C6 1.338(4) . ?
N1 C10 1.331(4) . ?
P1 O7 1.612(2) . ?
P1 O8 1.481(2) . ?
P1 O9 1.479(2) . ?
P1 O10 1.583(2) . ?
O1 P3 1.508(2) . ?
C1 H1 0.9300 . ?
C1 N2 1.330(4) . ?
C1 C2 1.374(5) . ?
N2 C5 1.347(4) . ?
P2 O2 1.496(2) . ?
P2 O5 1.588(2) . ?
P2 O6 1.469(2) . ?
P2 O7 1.587(2) . ?
C2 H2 0.9300 . ?
C2 C3 1.377(6) . ?
O3 P3 1.475(3) . ?
P3 O4 1.550(3) . ?
P3 O5 1.612(2) . ?
C3 H3 0.9300 . ?
C3 C4 1.384(5) . ?
N3 C15 1.474(4) . ?
N3 C16 1.389(5) . ?
N3 C19 1.374(4) . ?
C4 H4 0.9300 . ?
C4 C5 1.378(5) . ?
N4 C16 1.391(5) . ?
N4 C17 1.369(5) . ?
C5 C6 1.476(4) . ?
N5 H5A 0.8600 . ?
N5 H5B 0.8600 . ?
N5 C17 1.299(5) . ?
C6 C7 1.387(4) . ?
C7 H7 0.9300 . ?
C7 C8 1.386(5) . ?
C8 H8 0.9300 . ?
C8 C9 1.362(6) . ?
C9 H9 0.9300 . ?
C9 C10 1.391(5) . ?
O10 C11 1.445(4) . ?
C10 H10 0.9300 . ?
O11 C12 1.456(4) . ?
O11 C15 1.405(4) . ?
C11 H11A 0.9700 . ?
C11 H11B 0.9700 . ?
C11 C12 1.515(5) . ?
O12 H12 0.8200 . ?
O12 C13 1.431(4) . ?
C12 H12A 0.9800 . ?
C12 C13 1.523(5) . ?
C13 H13 0.9800 . ?
C13 C14 1.523(5) . ?
O13 H13A 0.8200 . ?
O13 C14 1.416(4) . ?
O14 C16 1.204(4) . ?
C14 H14 0.9800 . ?
C14 C15 1.517(5) . ?
C15 H15 0.9800 . ?
C17 C18 1.412(5) . ?
C18 H18 0.9300 . ?
C18 C19 1.331(5) . ?
C19 H19 0.9300 . ?
O16 H16A 0.8501 . ?
O16 H16B 0.8499 . ?
O15 H15A 0.8500 . ?
O15 H15B 0.8500 . ?

loop_
_geom_hbond_atom_site_label_D
_geom_hbond_atom_site_label_H
_geom_hbond_atom_site_label_A
_geom_hbond_distance_DH
_geom_hbond_distance_HA
_geom_hbond_distance_DA
_geom_hbond_angle_DHA
_geom_hbond_site_symmetry_A
_geom_hbond_publ_flag
O12 H12 O3 0.82 1.92 2.676(4) 153.6 1_645 yes
O13 H13A O6 0.82 1.95 2.741(4) 162.7 1_655 yes
O15 H15A O9 0.85 1.98 2.761(4) 151.5 . yes

loop_
_geom_torsion_atom_site_label_1
_geom_torsion_atom_site_label_2
_geom_torsion_atom_site_label_3
_geom_torsion_atom_site_label_4
_geom_torsion
_geom_torsion_site_symmetry_1
_geom_torsion_site_symmetry_2
_geom_torsion_site_symmetry_3
_geom_torsion_site_symmetry_4
_geom_torsion_publ_flag
Cu1 N1 C6 C5 3.9(4) . . . . ?
Cu1 N1 C6 C7 -175.8(3) . . . . ?
Cu1 N1 C10 C9 173.8(3) . . . . ?
Cu1 O1 P3 O3 85.6(2) . . . . ?
Cu1 O1 P3 O4 -148.22(18) . . . . ?
Cu1 O1 P3 O5 -34.9(2) . . . . ?
Cu1 N2 C5 C4 177.0(3) . . . . ?
Cu1 N2 C5 C6 -1.6(4) . . . . ?
N1 C6 C7 C8 1.3(5) . . . . ?
P1 O10 C11 C12 151.1(2) . . . . ?
O1 P3 O5 P2 -4.9(2) . . . . ?
C1 N2 C5 C4 -2.1(5) . . . . ?
C1 N2 C5 C6 179.3(3) . . . . ?
C1 C2 C3 C4 0.0(8) . . . . ?
N2 C1 C2 C3 -0.5(7) . . . . ?
N2 C5 C6 N1 -1.5(4) . . . . ?
N2 C5 C6 C7 178.3(3) . . . . ?
C2 C1 N2 Cu1 -177.3(3) . . . . ?
C2 C1 N2 C5 1.6(6) . . . . ?
C2 C3 C4 C5 -0.4(8) . . . . ?
O2 P2 O5 P3 42.7(2) . . . . ?
O2 P2 O7 P1 24.4(3) . . . . ?
O3 P3 O5 P2 -131.4(2) . . . . ?
C3 C4 C5 N2 1.5(7) . . . . ?
C3 C4 C5 C6 179.9(4) . . . . ?
C4 C5 C6 N1 180.0(4) . . . . ?
C4 C5 C6 C7 -0.3(6) . . . . ?
N4 C17 C18 C19 -1.2(6) . . . . ?
O4 P3 O5 P2 112.7(2) . . . . ?
O5 P2 O2 Cu1 -47.5(2) . . . . ?
O5 P2 O7 P1 140.4(2) . . . . ?
C5 C6 C7 C8 -178.4(3) . . . . ?
N5 C17 C18 C19 178.4(4) . . . . ?
C6 N1 C10 C9 -0.2(6) . . . . ?
C6 C7 C8 C9 0.0(6) . . . . ?
O6 P2 O2 Cu1 -170.45(15) . . . . ?
O6 P2 O5 P3 170.97(19) . . . . ?
O6 P2 O7 P1 -106.1(3) . . . . ?
O7 P1 O9 Cu1 -146.3(2) . . . 1_655 ?
O7 P1 O10 C11 -70.9(3) . . . . ?
O7 P2 O2 Cu1 62.4(2) . . . . ?
O7 P2 O5 P3 -73.2(2) . . . . ?
C7 C8 C9 C10 -1.3(7) . . . . ?
C8 C9 C10 N1 1.5(7) . . . . ?
O8 P1 O7 P2 -35.2(3) . . . . ?
O8 P1 O9 Cu1 90.8(2) . . . 1_655 ?
O8 P1 O10 C11 46.7(3) . . . . ?
O9 P1 O7 P2 -164.8(2) . . . . ?
O9 P1 O10 C11 -179.9(3) . . . . ?
O10 P1 O7 P2 84.8(3) . . . . ?
O10 P1 O9 Cu1 -38.5(3) . . . 1_655 ?
O10 C11 C12 O11 -68.3(4) . . . . ?
O10 C11 C12 C13 51.9(4) . . . . ?
C10 N1 C6 C5 178.5(3) . . . . ?
C10 N1 C6 C7 -1.2(5) . . . . ?
O11 C12 C13 O12 -94.8(3) . . . . ?
O11 C12 C13 C14 23.7(3) . . . . ?
C11 C12 C13 O12 143.3(3) . . . . ?
C11 C12 C13 C14 -98.2(3) . . . . ?
O12 C13 C14 O13 -42.6(4) . . . . ?
O12 C13 C14 C15 80.4(3) . . . . ?
C12 O11 C15 N3 -145.2(3) . . . . ?
C12 O11 C15 C14 -24.0(3) . . . . ?
C12 C13 C14 O13 -159.5(3) . . . . ?
C12 C13 C14 C15 -36.6(3) . . . . ?
C13 C14 C15 N3 155.3(3) . . . . ?
C13 C14 C15 O11 38.0(3) . . . . ?
O13 C14 C15 N3 -82.1(3) . . . . ?
O13 C14 C15 O11 160.6(2) . . . . ?
C15 N3 C16 N4 178.9(3) . . . . ?
C15 N3 C16 O14 -1.6(6) . . . . ?
C15 N3 C19 C18 -179.6(4) . . . . ?
C15 O11 C12 C11 125.9(3) . . . . ?
C15 O11 C12 C13 -0.1(3) . . . . ?
C16 N3 C15 O11 -126.1(3) . . . . ?
C16 N3 C15 C14 117.7(4) . . . . ?
C16 N3 C19 C18 0.2(6) . . . . ?
C16 N4 C17 N5 -179.2(4) . . . . ?
C16 N4 C17 C18 0.5(6) . . . . ?
C17 N4 C16 N3 0.7(5) . . . . ?
C17 N4 C16 O14 -178.9(4) . . . . ?
C17 C18 C19 N3 0.9(6) . . . . ?
C19 N3 C15 O11 53.8(4) . . . . ?
C19 N3 C15 C14 -62.5(4) . . . . ?
C19 N3 C16 N4 -1.0(5) . . . . ?
C19 N3 C16 O14 178.5(4) . . . . ?

loop_
_twin_individual_id
_twin_individual_mass_fraction_refined
1 0.999(9)
2 0.001(9)
